data_7105585
loop_
_publ_author_name
'Lorbach, Andreas'
'Bolte, Michael'
'Lerner, Hans-Wolfram'
'Wagner, Matthias'

_publ_section_title
;
 Lewis-base adducts of 9,10-dihydro-9,10-diboraanthracene: ditopic
 hydroboration reagents and a B-N analogue of triptycene.
;
_journal_issue 20
_journal_name_full 'Chemical communications (Cambridge, England)'
_journal_page_first 3592
_journal_page_last 3594
_journal_paper_doi 10.1039/c001803a
_journal_volume 46
_journal_year 2010
_chemical_formula_moiety 'C20 H16 B2 N2, C4 H8 O'
_chemical_formula_sum 'C24 H24 B2 N2 O'
_chemical_formula_weight 378.07
_chemical_name_systematic ?
_space_group_IT_number 2
_symmetry_cell_setting triclinic
_symmetry_space_group_name_Hall '-P 1'
_symmetry_space_group_name_H-M 'P -1'
_atom_sites_solution_hydrogens geom
_atom_sites_solution_primary direct
_atom_sites_solution_secondary difmap
_audit_creation_method SHELXL-97
_cell_angle_alpha 91.748(5)
_cell_angle_beta 95.552(5)
_cell_angle_gamma 92.350(5)
_cell_formula_units_Z 4
_cell_length_a 10.6419(7)
_cell_length_b 13.8641(8)
_cell_length_c 13.8898(9)
_cell_measurement_reflns_used 25837
_cell_measurement_temperature 173(2)
_cell_measurement_theta_max 26.0
_cell_measurement_theta_min 3.5
_cell_volume 2036.8(2)
_computing_cell_refinement 'X-Area (Stoe & Cie, 2001)'
_computing_data_collection 'X-Area (Stoe & Cie, 2001)'
_computing_data_reduction 'X-Area (Stoe & Cie, 2001)'
_computing_molecular_graphics 'XP in SHELXTL-Plus (Sheldrick, 1991)'
_computing_publication_material SHELXL97
_computing_structure_refinement 'SHELXL97 (Sheldrick, 2008) '
_computing_structure_solution 'SHELXS97 (Sheldrick, 2008) '
_diffrn_ambient_temperature 173(2)
_diffrn_measured_fraction_theta_full 0.998
_diffrn_measured_fraction_theta_max 0.985
_diffrn_measurement_device_type 'STOE IPDS II two-circle-diffractometer'
_diffrn_measurement_method \w
_diffrn_radiation_monochromator graphite
_diffrn_radiation_source 'fine-focus sealed tube'
_diffrn_radiation_type MoK\a
_diffrn_radiation_wavelength 0.71073
_diffrn_reflns_av_R_equivalents 0.0887
_diffrn_reflns_av_sigmaI/netI 0.0561
_diffrn_reflns_limit_h_max 12
_diffrn_reflns_limit_h_min -12
_diffrn_reflns_limit_k_max 16
_diffrn_reflns_limit_k_min -16
_diffrn_reflns_limit_l_max 16
_diffrn_reflns_limit_l_min -16
_diffrn_reflns_number 34216
_diffrn_reflns_theta_full 25.00
_diffrn_reflns_theta_max 25.70
_diffrn_reflns_theta_min 3.25
_diffrn_standards_number 0
_exptl_absorpt_coefficient_mu 0.074
_exptl_absorpt_correction_type none
_exptl_crystal_colour yellow
_exptl_crystal_density_diffrn 1.233
_exptl_crystal_density_method 'not measured'
_exptl_crystal_description block
_exptl_crystal_F_000 800
_exptl_crystal_size_max 0.15
_exptl_crystal_size_mid 0.04
_exptl_crystal_size_min 0.04
_refine_diff_density_max 1.174
_refine_diff_density_min -0.274
_refine_diff_density_rms 0.066
_refine_ls_extinction_coef 0.030(4)
_refine_ls_extinction_expression Fc^*^=kFc[1+0.001xFc^2^\l^3^/sin(2\q)]^-1/4^
_refine_ls_extinction_method SHELXL
_refine_ls_goodness_of_fit_ref 1.052
_refine_ls_hydrogen_treatment mixed
_refine_ls_matrix_type full
_refine_ls_number_parameters 539
_refine_ls_number_reflns 7626
_refine_ls_number_restraints 0
_refine_ls_restrained_S_all 1.052
_refine_ls_R_factor_all 0.0953
_refine_ls_R_factor_gt 0.0727
_refine_ls_shift/su_max 0.001
_refine_ls_shift/su_mean 0.000
_refine_ls_structure_factor_coef Fsqd
_refine_ls_weighting_details 'calc w=1/[\s^2^(Fo^2^)+(0.1254P)^2^+0.4703P] where P=(Fo^2^+2Fc^2^)/3'
_refine_ls_weighting_scheme calc
_refine_ls_wR_factor_gt 0.1956
_refine_ls_wR_factor_ref 0.2108
_reflns_number_gt 5610
_reflns_number_total 7626
_reflns_threshold_expression I>2\s(I)
_cod_data_source_file c001803a.txt
_cod_data_source_block wa975
_cod_depositor_comments
;
The following automatic conversions were performed:
'_symmetry_cell_setting' value 'Triclinic' changed to 'triclinic'
according to '/home/saulius/struct/CIF-dictionaries/cif_core.dic'
dictionary named 'cif_core.dic' version 2.4.1 from 2010-06-29.

Automatic conversion script
Id: cif_fix_enum 1527 2010-12-29 10:47:43Z saulius 
;
_cod_database_code 7105585

loop_
_symmetry_equiv_pos_as_xyz
'x, y, z'
'-x, -y, -z'

loop_
_atom_site_label
_atom_site_type_symbol
_atom_site_fract_x
_atom_site_fract_y
_atom_site_fract_z
_atom_site_U_iso_or_equiv
_atom_site_adp_type
_atom_site_occupancy
_atom_site_symmetry_multiplicity
_atom_site_calc_flag
_atom_site_refinement_flags
_atom_site_disorder_assembly
_atom_site_disorder_group
B1 B 0.7126(3) 0.8218(2) 0.2910(2) 0.0428(6) Uani 1 1 d . . .
H1 H 0.695(3) 0.887(2) 0.247(2) 0.052(8) Uiso 1 1 d . . .
B2 B 0.7686(3) 0.6767(2) 0.4144(2) 0.0414(6) Uani 1 1 d . . .
H2 H 0.792(3) 0.622(2) 0.4760(19) 0.043(7) Uiso 1 1 d . . .
N1 N 0.76542(19) 0.85878(14) 0.40144(14) 0.0374(5) Uani 1 1 d . . .
N2 N 0.79295(19) 0.78537(14) 0.46412(14) 0.0377(5) Uani 1 1 d . . .
C3 C 0.8347(2) 0.80602(19) 0.55402(18) 0.0410(6) Uani 1 1 d . . .
H3 H 0.8507 0.7543 0.5962 0.049 Uiso 1 1 calc R . .
C4 C 0.8571(2) 0.90171(19) 0.59170(18) 0.0412(6) Uani 1 1 d . . .
C5 C 0.9059(3) 0.9245(2) 0.6878(2) 0.0522(7) Uani 1 1 d . . .
H5 H 0.9238 0.8748 0.7320 0.063 Uiso 1 1 calc R . .
C6 C 0.9271(3) 1.0198(3) 0.7165(2) 0.0607(8) Uani 1 1 d . . .
H6 H 0.9617 1.0356 0.7810 0.073 Uiso 1 1 calc R . .
C7 C 0.8989(3) 1.0944(2) 0.6532(2) 0.0601(8) Uani 1 1 d . . .
H7 H 0.9136 1.1598 0.6753 0.072 Uiso 1 1 calc R . .
C8 C 0.8503(3) 1.0738(2) 0.5594(2) 0.0547(7) Uani 1 1 d . . .
H8 H 0.8307 1.1243 0.5166 0.066 Uiso 1 1 calc R . .
C9 C 0.8299(2) 0.97659(19) 0.52750(18) 0.0420(6) Uani 1 1 d . . .
C10 C 0.7824(2) 0.94919(18) 0.43206(19) 0.0424(6) Uani 1 1 d . . .
H10 H 0.7618 0.9984 0.3879 0.051 Uiso 1 1 calc R . .
C11 C 0.8249(2) 0.75578(18) 0.26022(17) 0.0392(5) Uani 1 1 d . . .
C12 C 0.8551(2) 0.68163(18) 0.32525(18) 0.0396(5) Uani 1 1 d . . .
C13 C 0.9521(3) 0.62148(19) 0.30691(19) 0.0450(6) Uani 1 1 d . . .
H13 H 0.9738 0.5720 0.3506 0.054 Uiso 1 1 calc R . .
C14 C 1.0180(3) 0.6324(2) 0.2259(2) 0.0512(7) Uani 1 1 d . . .
H14 H 1.0840 0.5907 0.2145 0.061 Uiso 1 1 calc R . .
C15 C 0.9868(3) 0.7043(2) 0.1620(2) 0.0511(7) Uani 1 1 d . . .
H15 H 1.0309 0.7115 0.1062 0.061 Uiso 1 1 calc R . .
C16 C 0.8911(3) 0.76589(19) 0.17939(18) 0.0443(6) Uani 1 1 d . . .
H16 H 0.8708 0.8155 0.1355 0.053 Uiso 1 1 calc R . .
C21 C 0.5934(2) 0.75256(19) 0.30899(18) 0.0446(6) Uani 1 1 d . . .
C22 C 0.6222(3) 0.67631(18) 0.37233(18) 0.0426(6) Uani 1 1 d . . .
C23 C 0.5252(3) 0.6125(2) 0.3937(2) 0.0528(7) Uani 1 1 d . . .
H23 H 0.5433 0.5614 0.4361 0.063 Uiso 1 1 calc R . .
C24 C 0.4014(3) 0.6231(2) 0.3531(3) 0.0638(9) Uani 1 1 d . . .
H24 H 0.3362 0.5782 0.3669 0.077 Uiso 1 1 calc R . .
C25 C 0.3735(3) 0.6980(3) 0.2934(3) 0.0677(9) Uani 1 1 d . . .
H25 H 0.2886 0.7057 0.2676 0.081 Uiso 1 1 calc R . .
C26 C 0.4683(3) 0.7626(2) 0.2704(2) 0.0556(7) Uani 1 1 d . . .
H26 H 0.4483 0.8138 0.2284 0.067 Uiso 1 1 calc R . .
B1A B 0.6586(3) 0.79444(19) 0.8657(2) 0.0378(6) Uani 1 1 d . . .
H1A H 0.657(2) 0.8380(18) 0.9409(18) 0.033(6) Uiso 1 1 d . . .
B2A B 0.6305(3) 0.6630(2) 0.71413(19) 0.0379(6) Uani 1 1 d . . .
H2A H 0.606(2) 0.6035(18) 0.6587(18) 0.035(6) Uiso 1 1 d . . .
N1A N 0.55784(19) 0.70356(14) 0.87896(13) 0.0352(4) Uani 1 1 d . . .
N2A N 0.54499(19) 0.63707(13) 0.80303(13) 0.0343(4) Uani 1 1 d . . .
C3A C 0.4706(2) 0.55962(17) 0.80613(17) 0.0373(5) Uani 1 1 d . . .
H3A H 0.4651 0.5137 0.7535 0.045 Uiso 1 1 calc R . .
C4A C 0.3980(2) 0.54143(17) 0.88487(17) 0.0368(5) Uani 1 1 d . . .
C5A C 0.3164(3) 0.4590(2) 0.8874(2) 0.0469(6) Uani 1 1 d . . .
H5A H 0.3074 0.4124 0.8354 0.056 Uiso 1 1 calc R . .
C6A C 0.2502(3) 0.4475(2) 0.9668(2) 0.0527(7) Uani 1 1 d . . .
H6A H 0.1954 0.3920 0.9698 0.063 Uiso 1 1 calc R . .
C7A C 0.2622(3) 0.5163(2) 1.0430(2) 0.0537(7) Uani 1 1 d . . .
H7A H 0.2153 0.5066 1.0970 0.064 Uiso 1 1 calc R . .
C8A C 0.3403(3) 0.5975(2) 1.0418(2) 0.0478(6) Uani 1 1 d . . .
H8A H 0.3475 0.6438 1.0941 0.057 Uiso 1 1 calc R . .
C9A C 0.4095(2) 0.61050(17) 0.96116(17) 0.0370(5) Uani 1 1 d . . .
C10A C 0.4940(2) 0.69105(18) 0.95404(17) 0.0378(5) Uani 1 1 d . . .
H10A H 0.5047 0.7380 1.0058 0.045 Uiso 1 1 calc R . .
C11A C 0.6031(2) 0.83802(16) 0.76526(17) 0.0356(5) Uani 1 1 d . . .
C12A C 0.5875(2) 0.77037(16) 0.68662(16) 0.0351(5) Uani 1 1 d . . .
C13A C 0.5389(2) 0.79886(18) 0.59584(18) 0.0393(5) Uani 1 1 d . . .
H13A H 0.5263 0.7528 0.5434 0.047 Uiso 1 1 calc R . .
C14A C 0.5083(2) 0.89489(19) 0.58128(19) 0.0440(6) Uani 1 1 d . . .
H14A H 0.4765 0.9141 0.5188 0.053 Uiso 1 1 calc R . .
C15A C 0.5244(3) 0.96160(19) 0.6576(2) 0.0460(6) Uani 1 1 d . . .
H15A H 0.5046 1.0269 0.6475 0.055 Uiso 1 1 calc R . .
C16A C 0.5697(2) 0.93351(18) 0.74951(19) 0.0418(6) Uani 1 1 d . . .
H16A H 0.5782 0.9795 0.8021 0.050 Uiso 1 1 calc R . .
C21A C 0.7855(2) 0.73814(17) 0.84803(17) 0.0375(5) Uani 1 1 d . . .
C22A C 0.7698(2) 0.67040(17) 0.76939(17) 0.0377(5) Uani 1 1 d . . .
C23A C 0.8717(2) 0.61538(18) 0.74955(19) 0.0434(6) Uani 1 1 d . . .
H23A H 0.8616 0.5691 0.6972 0.052 Uiso 1 1 calc R . .
C24A C 0.9867(3) 0.6270(2) 0.8045(2) 0.0523(7) Uani 1 1 d . . .
H24A H 1.0550 0.5888 0.7899 0.063 Uiso 1 1 calc R . .
C25A C 1.0027(3) 0.6944(2) 0.8809(2) 0.0544(7) Uani 1 1 d . . .
H25A H 1.0820 0.7028 0.9185 0.065 Uiso 1 1 calc R . .
C26A C 0.9019(3) 0.7499(2) 0.90246(19) 0.0453(6) Uani 1 1 d . . .
H26A H 0.9130 0.7961 0.9548 0.054 Uiso 1 1 calc R . .
O31 O 0.1239(3) 0.7592(2) 0.6024(3) 0.1058(10) Uani 1 1 d . . .
C32 C 0.2409(5) 0.7236(5) 0.6821(4) 0.141(3) Uani 1 1 d . A .
H32A H 0.3171 0.7675 0.6861 0.169 Uiso 1 1 calc R . .
H32B H 0.2134 0.7148 0.7475 0.169 Uiso 1 1 calc R . .
C33 C 0.2585(4) 0.6309(4) 0.6310(3) 0.0916(13) Uani 1 1 d . . .
H33A H 0.3461 0.6292 0.6128 0.110 Uiso 1 1 calc R A .
H33B H 0.2449 0.5769 0.6743 0.110 Uiso 1 1 calc R . .
C34 C 0.1694(10) 0.6194(8) 0.5441(6) 0.212(5) Uani 1 1 d . A .
H34A H 0.2058 0.5800 0.4939 0.254 Uiso 0.52(2) 1 calc PR A 1
H34B H 0.0898 0.5864 0.5595 0.254 Uiso 0.52(2) 1 calc PR A 1
H34C H 0.2120 0.6328 0.4853 0.254 Uiso 0.48(2) 1 calc PR A 2
H34D H 0.1305 0.5531 0.5377 0.254 Uiso 0.48(2) 1 calc PR A 2
C35 C 0.1492(15) 0.6980(10) 0.5156(11) 0.120(5) Uiso 0.52(2) 1 d P A 1
H35A H 0.0750 0.6954 0.4665 0.143 Uiso 0.52(2) 1 calc PR A 1
H35B H 0.2232 0.7251 0.4858 0.143 Uiso 0.52(2) 1 calc PR A 1
C35' C 0.0919(14) 0.6771(9) 0.5560(10) 0.098(5) Uiso 0.48(2) 1 d P A 2
H35C H 0.0256 0.6447 0.5904 0.117 Uiso 0.48(2) 1 calc PR A 2
H35D H 0.0519 0.6924 0.4912 0.117 Uiso 0.48(2) 1 calc PR A 2
O31A O 0.3585(4) 0.8741(3) 1.0318(3) 0.0640(14) Uiso 0.608(9) 1 d P B 1
O31" O 0.2995(9) 0.8293(7) 0.9963(7) 0.098(3) Uiso 0.392(9) 1 d P B 2
C32A C 0.2433(4) 0.8738(3) 1.0686(3) 0.0771(10) Uani 1 1 d . . .
H32C H 0.2555 0.8862 1.1395 0.093 Uiso 0.608(9) 1 calc PR B 1
H32D H 0.1992 0.8098 1.0558 0.093 Uiso 0.608(9) 1 calc PR B 1
H32E H 0.3078 0.9031 1.1182 0.093 Uiso 0.392(9) 1 calc PR B 2
H32F H 0.1893 0.8268 1.1000 0.093 Uiso 0.392(9) 1 calc PR B 2
C33A C 0.1678(4) 0.9475(3) 1.0238(3) 0.0786(10) Uani 1 1 d . B .
H33C H 0.1830 1.0099 1.0605 0.094 Uiso 1 1 calc R . .
H33D H 0.0767 0.9287 1.0202 0.094 Uiso 1 1 calc R . .
C34A C 0.2101(6) 0.9542(4) 0.9261(4) 0.1118(17) Uani 1 1 d . . .
H34E H 0.2017 1.0201 0.9013 0.134 Uiso 0.608(9) 1 calc PR B 1
H34F H 0.1630 0.9070 0.8797 0.134 Uiso 0.608(9) 1 calc PR B 1
H34G H 0.2505 1.0188 0.9185 0.134 Uiso 0.392(9) 1 calc PR B 2
H34H H 0.1368 0.9449 0.8766 0.134 Uiso 0.392(9) 1 calc PR B 2
C35A C 0.3486(6) 0.9294(5) 0.9465(5) 0.0756(19) Uiso 0.608(9) 1 d P B 1
H35E H 0.3758 0.8916 0.8913 0.091 Uiso 0.608(9) 1 calc PR B 1
H35F H 0.4029 0.9892 0.9566 0.091 Uiso 0.608(9) 1 calc PR B 1
C35" C 0.3014(16) 0.8785(13) 0.9134(12) 0.118(5) Uiso 0.392(9) 1 d P B 2
H35G H 0.2743 0.8361 0.8559 0.142 Uiso 0.392(9) 1 calc PR B 2
H35H H 0.3868 0.9072 0.9069 0.142 Uiso 0.392(9) 1 calc PR B 2

loop_
_atom_site_aniso_label
_atom_site_aniso_U_11
_atom_site_aniso_U_22
_atom_site_aniso_U_33
_atom_site_aniso_U_23
_atom_site_aniso_U_13
_atom_site_aniso_U_12
B1 0.0539(17) 0.0391(15) 0.0343(14) -0.0008(11) -0.0014(12) 0.0043(13)
B2 0.0553(17) 0.0305(14) 0.0381(14) 0.0000(11) 0.0053(12) -0.0008(12)
N1 0.0451(11) 0.0330(10) 0.0345(10) 0.0024(8) 0.0044(8) 0.0038(8)
N2 0.0438(11) 0.0347(11) 0.0347(11) 0.0024(8) 0.0052(8) -0.0003(8)
C3 0.0467(14) 0.0421(14) 0.0340(12) 0.0023(10) 0.0059(10) -0.0044(11)
C4 0.0419(13) 0.0456(14) 0.0362(13) -0.0035(11) 0.0094(10) -0.0072(11)
C5 0.0568(16) 0.0617(18) 0.0368(14) -0.0051(12) 0.0065(12) -0.0116(13)
C6 0.0644(19) 0.073(2) 0.0428(15) -0.0175(14) 0.0071(13) -0.0155(15)
C7 0.0614(18) 0.0544(18) 0.0630(19) -0.0212(15) 0.0093(15) -0.0070(14)
C8 0.0605(17) 0.0429(15) 0.0588(17) -0.0095(13) 0.0013(13) 0.0006(13)
C9 0.0434(13) 0.0405(14) 0.0417(14) -0.0051(11) 0.0059(10) -0.0004(10)
C10 0.0481(14) 0.0350(13) 0.0439(14) -0.0013(10) 0.0048(11) 0.0020(10)
C11 0.0457(13) 0.0360(13) 0.0349(12) -0.0022(10) 0.0013(10) -0.0022(10)
C12 0.0450(13) 0.0359(13) 0.0371(12) -0.0018(10) 0.0025(10) -0.0030(10)
C13 0.0491(14) 0.0393(14) 0.0464(14) -0.0004(11) 0.0023(11) 0.0053(11)
C14 0.0468(15) 0.0501(16) 0.0573(17) -0.0093(13) 0.0102(12) 0.0047(12)
C15 0.0556(16) 0.0536(16) 0.0452(15) -0.0063(12) 0.0159(12) -0.0037(13)
C16 0.0560(15) 0.0402(14) 0.0365(13) -0.0011(10) 0.0056(11) -0.0036(11)
C21 0.0481(14) 0.0451(14) 0.0394(13) -0.0130(11) 0.0030(11) 0.0032(11)
C22 0.0523(15) 0.0387(13) 0.0370(13) -0.0096(10) 0.0097(11) -0.0006(11)
C23 0.0620(18) 0.0442(15) 0.0530(16) -0.0165(12) 0.0203(13) -0.0101(13)
C24 0.0527(17) 0.0592(19) 0.079(2) -0.0293(17) 0.0216(16) -0.0142(14)
C25 0.0460(16) 0.070(2) 0.084(2) -0.0334(19) 0.0009(15) -0.0018(15)
C26 0.0503(16) 0.0571(18) 0.0566(17) -0.0207(14) -0.0042(13) 0.0077(13)
B1A 0.0505(16) 0.0294(13) 0.0334(13) 0.0009(10) 0.0066(11) -0.0034(11)
B2A 0.0520(16) 0.0310(13) 0.0324(13) 0.0033(11) 0.0124(11) 0.0006(11)
N1A 0.0470(11) 0.0299(10) 0.0291(10) 0.0002(8) 0.0060(8) 0.0014(8)
N2A 0.0460(11) 0.0271(10) 0.0305(10) 0.0012(7) 0.0076(8) 0.0011(8)
C3A 0.0456(13) 0.0325(12) 0.0335(12) 0.0029(9) 0.0024(10) -0.0008(10)
C4A 0.0409(13) 0.0361(12) 0.0335(12) 0.0078(9) 0.0023(9) -0.0002(10)
C5A 0.0506(15) 0.0441(14) 0.0449(14) 0.0100(11) 0.0001(11) -0.0085(11)
C6A 0.0466(15) 0.0553(17) 0.0557(17) 0.0191(14) 0.0029(12) -0.0115(12)
C7A 0.0504(15) 0.0610(18) 0.0533(16) 0.0188(14) 0.0178(13) 0.0025(13)
C8A 0.0547(16) 0.0493(15) 0.0425(14) 0.0084(12) 0.0167(12) 0.0058(12)
C9A 0.0406(12) 0.0371(12) 0.0341(12) 0.0063(10) 0.0052(9) 0.0028(10)
C10A 0.0486(14) 0.0362(12) 0.0297(11) 0.0028(9) 0.0075(10) 0.0051(10)
C11A 0.0425(13) 0.0293(11) 0.0360(12) 0.0024(9) 0.0098(10) 0.0000(9)
C12A 0.0420(12) 0.0310(12) 0.0337(12) 0.0029(9) 0.0104(9) -0.0005(9)
C13A 0.0462(13) 0.0383(13) 0.0342(12) 0.0030(10) 0.0089(10) -0.0004(10)
C14A 0.0504(14) 0.0421(14) 0.0412(14) 0.0130(11) 0.0077(11) 0.0051(11)
C15A 0.0542(15) 0.0345(13) 0.0516(15) 0.0115(11) 0.0105(12) 0.0084(11)
C16A 0.0503(14) 0.0304(12) 0.0457(14) 0.0019(10) 0.0095(11) 0.0015(10)
C21A 0.0486(14) 0.0315(12) 0.0333(12) 0.0089(9) 0.0078(10) -0.0032(10)
C22A 0.0507(14) 0.0303(12) 0.0342(12) 0.0104(9) 0.0123(10) 0.0004(10)
C23A 0.0520(15) 0.0378(13) 0.0433(14) 0.0104(11) 0.0156(11) 0.0036(11)
C24A 0.0501(16) 0.0521(16) 0.0584(17) 0.0138(14) 0.0182(13) 0.0091(13)
C25A 0.0444(15) 0.0655(19) 0.0542(17) 0.0164(14) 0.0045(12) 0.0023(13)
C26A 0.0513(15) 0.0451(15) 0.0396(13) 0.0085(11) 0.0058(11) -0.0040(11)
O31 0.104(2) 0.081(2) 0.136(3) 0.0075(19) 0.019(2) 0.0261(18)
C32 0.109(4) 0.193(6) 0.121(4) -0.044(4) 0.068(4) -0.090(4)
C33 0.075(3) 0.104(3) 0.096(3) 0.033(3) -0.002(2) 0.012(2)
C34 0.246(10) 0.242(11) 0.144(6) 0.031(7) -0.052(7) 0.119(9)
C32A 0.072(2) 0.074(2) 0.084(3) -0.004(2) 0.0060(19) -0.0021(18)
C33A 0.063(2) 0.071(2) 0.101(3) -0.004(2) 0.0069(19) 0.0033(17)
C34A 0.145(5) 0.088(3) 0.102(4) 0.040(3) -0.008(3) 0.017(3)

loop_
_atom_type_symbol
_atom_type_description
_atom_type_scat_dispersion_real
_atom_type_scat_dispersion_imag
_atom_type_scat_source
C C 0.0033 0.0016 'International Tables Vol C Tables 4.2.6.8 and 6.1.1.4'
H H 0.0000 0.0000 'International Tables Vol C Tables 4.2.6.8 and 6.1.1.4'
B B 0.0013 0.0007 'International Tables Vol C Tables 4.2.6.8 and 6.1.1.4'
N N 0.0061 0.0033 'International Tables Vol C Tables 4.2.6.8 and 6.1.1.4'
O O 0.0106 0.0060 'International Tables Vol C Tables 4.2.6.8 and 6.1.1.4'

loop_
_geom_angle_atom_site_label_1
_geom_angle_atom_site_label_2
_geom_angle_atom_site_label_3
_geom_angle
_geom_angle_site_symmetry_1
_geom_angle_site_symmetry_3
_geom_angle_publ_flag
C21 B1 C11 108.7(2) . . ?
C21 B1 N1 102.3(2) . . ?
C11 B1 N1 102.2(2) . . ?
C21 B1 H1 117.9(15) . . ?
C11 B1 H1 115.8(15) . . ?
N1 B1 H1 107.8(15) . . ?
C22 B2 C12 108.9(2) . . ?
C22 B2 N2 102.6(2) . . ?
C12 B2 N2 101.91(19) . . ?
C22 B2 H2 115.4(13) . . ?
C12 B2 H2 119.3(13) . . ?
N2 B2 H2 106.5(14) . . ?
C10 N1 N2 120.1(2) . . ?
C10 N1 B1 125.5(2) . . ?
N2 N1 B1 114.45(19) . . ?
C3 N2 N1 120.0(2) . . ?
C3 N2 B2 126.0(2) . . ?
N1 N2 B2 114.06(18) . . ?
N2 C3 C4 123.1(2) . . ?
N2 C3 H3 118.5 . . ?
C4 C3 H3 118.5 . . ?
C5 C4 C9 119.7(3) . . ?
C5 C4 C3 123.4(3) . . ?
C9 C4 C3 116.9(2) . . ?
C6 C5 C4 118.8(3) . . ?
C6 C5 H5 120.6 . . ?
C4 C5 H5 120.6 . . ?
C5 C6 C7 121.6(3) . . ?
C5 C6 H6 119.2 . . ?
C7 C6 H6 119.2 . . ?
C8 C7 C6 120.5(3) . . ?
C8 C7 H7 119.8 . . ?
C6 C7 H7 119.8 . . ?
C7 C8 C9 119.1(3) . . ?
C7 C8 H8 120.5 . . ?
C9 C8 H8 120.5 . . ?
C8 C9 C10 122.6(3) . . ?
C8 C9 C4 120.3(2) . . ?
C10 C9 C4 117.0(2) . . ?
N1 C10 C9 122.9(2) . . ?
N1 C10 H10 118.5 . . ?
C9 C10 H10 118.5 . . ?
C16 C11 C12 119.6(2) . . ?
C16 C11 B1 126.7(2) . . ?
C12 C11 B1 113.7(2) . . ?
C13 C12 C11 118.7(2) . . ?
C13 C12 B2 127.1(2) . . ?
C11 C12 B2 114.2(2) . . ?
C12 C13 C14 121.3(2) . . ?
C12 C13 H13 119.4 . . ?
C14 C13 H13 119.4 . . ?
C15 C14 C13 119.6(3) . . ?
C15 C14 H14 120.2 . . ?
C13 C14 H14 120.2 . . ?
C14 C15 C16 120.1(2) . . ?
C14 C15 H15 119.9 . . ?
C16 C15 H15 119.9 . . ?
C11 C16 C15 120.7(2) . . ?
C11 C16 H16 119.7 . . ?
C15 C16 H16 119.7 . . ?
C26 C21 C22 119.5(3) . . ?
C26 C21 B1 126.2(3) . . ?
C22 C21 B1 114.3(2) . . ?
C23 C22 C21 119.0(3) . . ?
C23 C22 B2 127.2(3) . . ?
C21 C22 B2 113.8(2) . . ?
C22 C23 C24 120.5(3) . . ?
C22 C23 H23 119.7 . . ?
C24 C23 H23 119.7 . . ?
C25 C24 C23 120.3(3) . . ?
C25 C24 H24 119.8 . . ?
C23 C24 H24 119.8 . . ?
C24 C25 C26 120.5(3) . . ?
C24 C25 H25 119.8 . . ?
C26 C25 H25 119.8 . . ?
C25 C26 C21 120.1(3) . . ?
C25 C26 H26 119.9 . . ?
C21 C26 H26 119.9 . . ?
C11A B1A C21A 108.80(19) . . ?
C11A B1A N1A 102.67(19) . . ?
C21A B1A N1A 101.42(18) . . ?
C11A B1A H1A 121.5(12) . . ?
C21A B1A H1A 117.6(12) . . ?
N1A B1A H1A 101.0(12) . . ?
C22A B2A C12A 109.2(2) . . ?
C22A B2A N2A 101.35(18) . . ?
C12A B2A N2A 102.60(18) . . ?
C22A B2A H2A 118.9(13) . . ?
C12A B2A H2A 117.3(13) . . ?
N2A B2A H2A 104.6(13) . . ?
C10A N1A N2A 120.2(2) . . ?
C10A N1A B1A 125.6(2) . . ?
N2A N1A B1A 114.12(17) . . ?
C3A N2A N1A 120.11(19) . . ?
C3A N2A B2A 125.35(19) . . ?
N1A N2A B2A 114.52(18) . . ?
N2A C3A C4A 122.8(2) . . ?
N2A C3A H3A 118.6 . . ?
C4A C3A H3A 118.6 . . ?
C9A C4A C5A 120.4(2) . . ?
C9A C4A C3A 116.8(2) . . ?
C5A C4A C3A 122.8(2) . . ?
C6A C5A C4A 118.7(3) . . ?
C6A C5A H5A 120.7 . . ?
C4A C5A H5A 120.7 . . ?
C5A C6A C7A 120.8(3) . . ?
C5A C6A H6A 119.6 . . ?
C7A C6A H6A 119.6 . . ?
C8A C7A C6A 121.6(2) . . ?
C8A C7A H7A 119.2 . . ?
C6A C7A H7A 119.2 . . ?
C7A C8A C9A 118.4(3) . . ?
C7A C8A H8A 120.8 . . ?
C9A C8A H8A 120.8 . . ?
C4A C9A C8A 120.1(2) . . ?
C4A C9A C10A 117.3(2) . . ?
C8A C9A C10A 122.6(2) . . ?
N1A C10A C9A 122.7(2) . . ?
N1A C10A H10A 118.6 . . ?
C9A C10A H10A 118.6 . . ?
C16A C11A C12A 118.8(2) . . ?
C16A C11A B1A 127.0(2) . . ?
C12A C11A B1A 114.3(2) . . ?
C13A C12A C11A 119.9(2) . . ?
C13A C12A B2A 126.2(2) . . ?
C11A C12A B2A 113.9(2) . . ?
C12A C13A C14A 120.5(2) . . ?
C12A C13A H13A 119.8 . . ?
C14A C13A H13A 119.8 . . ?
C15A C14A C13A 120.0(2) . . ?
C15A C14A H14A 120.0 . . ?
C13A C14A H14A 120.0 . . ?
C14A C15A C16A 120.2(2) . . ?
C14A C15A H15A 119.9 . . ?
C16A C15A H15A 119.9 . . ?
C15A C16A C11A 120.7(2) . . ?
C15A C16A H16A 119.6 . . ?
C11A C16A H16A 119.6 . . ?
C26A C21A C22A 119.6(2) . . ?
C26A C21A B1A 126.5(2) . . ?
C22A C21A B1A 113.9(2) . . ?
C23A C22A C21A 118.9(2) . . ?
C23A C22A B2A 126.8(2) . . ?
C21A C22A B2A 114.3(2) . . ?
C24A C23A C22A 121.2(3) . . ?
C24A C23A H23A 119.4 . . ?
C22A C23A H23A 119.4 . . ?
C23A C24A C25A 120.0(3) . . ?
C23A C24A H24A 120.0 . . ?
C25A C24A H24A 120.0 . . ?
C24A C25A C26A 119.8(3) . . ?
C24A C25A H25A 120.1 . . ?
C26A C25A H25A 120.1 . . ?
C21A C26A C25A 120.6(3) . . ?
C21A C26A H26A 119.7 . . ?
C25A C26A H26A 119.7 . . ?
C35' O31 C35 37.0(6) . . ?
C35' O31 C32 100.0(6) . . ?
C35 O31 C32 99.2(6) . . ?
C33 C32 O31 95.7(4) . . ?
C33 C32 H32A 112.6 . . ?
O31 C32 H32A 112.6 . . ?
C33 C32 H32B 112.6 . . ?
O31 C32 H32B 112.6 . . ?
H32A C32 H32B 110.1 . . ?
C34 C33 C32 110.1(6) . . ?
C34 C33 H33A 109.6 . . ?
C32 C33 H33A 109.6 . . ?
C34 C33 H33B 109.6 . . ?
C32 C33 H33B 109.6 . . ?
H33A C33 H33B 108.2 . . ?
C35' C34 C35 45.0(7) . . ?
C35' C34 C33 104.3(10) . . ?
C35 C34 C33 107.6(11) . . ?
C35' C34 H34A 143.2 . . ?
C35 C34 H34A 110.2 . . ?
C33 C34 H34A 110.2 . . ?
C35' C34 H34B 69.8 . . ?
C35 C34 H34B 110.2 . . ?
C33 C34 H34B 110.2 . . ?
H34A C34 H34B 108.5 . . ?
C35' C34 H34C 110.9 . . ?
C35 C34 H34C 68.1 . . ?
C33 C34 H34C 110.9 . . ?
H34A C34 H34C 44.3 . . ?
H34B C34 H34C 137.0 . . ?
C35' C34 H34D 110.9 . . ?
C35 C34 H34D 139.2 . . ?
C33 C34 H34D 110.9 . . ?
H34A C34 H34D 68.3 . . ?
H34B C34 H34D 43.0 . . ?
H34C C34 H34D 108.9 . . ?
C34 C35 O31 106.5(13) . . ?
C34 C35 H35A 110.4 . . ?
O31 C35 H35A 110.4 . . ?
C34 C35 H35B 110.4 . . ?
O31 C35 H35B 110.4 . . ?
H35A C35 H35B 108.6 . . ?
C34 C35' O31 120.4(12) . . ?
C34 C35' H35C 107.2 . . ?
O31 C35' H35C 107.2 . . ?
C34 C35' H35D 107.2 . . ?
O31 C35' H35D 107.2 . . ?
H35C C35' H35D 106.9 . . ?
C32A O31A C35A 107.4(4) . . ?
C35" O31" C32A 115.6(9) . . ?
O31" C32A O31A 40.9(4) . . ?
O31" C32A C33A 106.4(5) . . ?
O31A C32A C33A 109.6(4) . . ?
O31" C32A H32C 140.4 . . ?
O31A C32A H32C 109.8 . . ?
C33A C32A H32C 109.8 . . ?
O31" C32A H32D 73.2 . . ?
O31A C32A H32D 109.8 . . ?
C33A C32A H32D 109.8 . . ?
H32C C32A H32D 108.2 . . ?
O31" C32A H32E 110.5 . . ?
O31A C32A H32E 71.5 . . ?
C33A C32A H32E 110.5 . . ?
H32C C32A H32E 40.9 . . ?
H32D C32A H32E 136.3 . . ?
O31" C32A H32F 110.5 . . ?
O31A C32A H32F 136.6 . . ?
C33A C32A H32F 110.5 . . ?
H32C C32A H32F 71.1 . . ?
H32D C32A H32F 39.6 . . ?
H32E C32A H32F 108.6 . . ?
C32A C33A C34A 104.3(4) . . ?
C32A C33A H33C 110.9 . . ?
C34A C33A H33C 110.9 . . ?
C32A C33A H33D 110.9 . . ?
C34A C33A H33D 110.9 . . ?
H33C C33A H33D 108.9 . . ?
C33A C34A C35" 108.4(7) . . ?
C33A C34A C35A 100.5(4) . . ?
C35" C34A C35A 36.0(7) . . ?
C33A C34A H34E 111.7 . . ?
C35" C34A H34E 133.1 . . ?
C35A C34A H34E 111.7 . . ?
C33A C34A H34F 111.7 . . ?
C35" C34A H34F 76.3 . . ?
C35A C34A H34F 111.7 . . ?
H34E C34A H34F 109.4 . . ?
C33A C34A H34G 110.0 . . ?
C35" C34A H34G 110.0 . . ?
C35A C34A H34G 80.8 . . ?
H34E C34A H34G 32.3 . . ?
H34F C34A H34G 132.9 . . ?
C33A C34A H34H 110.0 . . ?
C35" C34A H34H 110.0 . . ?
C35A C34A H34H 141.8 . . ?
H34E C34A H34H 78.1 . . ?
H34F C34A H34H 35.6 . . ?
H34G C34A H34H 108.4 . . ?
O31A C35A C34A 107.3(5) . . ?
O31A C35A H35E 110.2 . . ?
C34A C35A H35E 110.2 . . ?
O31A C35A H35F 110.2 . . ?
C34A C35A H35F 110.2 . . ?
H35E C35A H35F 108.5 . . ?
O31" C35" C34A 102.8(11) . . ?
O31" C35" H35G 111.2 . . ?
C34A C35" H35G 111.2 . . ?
O31" C35" H35H 111.2 . . ?
C34A C35" H35H 111.2 . . ?
H35G C35" H35H 109.1 . . ?

loop_
_geom_bond_atom_site_label_1
_geom_bond_atom_site_label_2
_geom_bond_distance
_geom_bond_site_symmetry_2
_geom_bond_publ_flag
B1 C21 1.602(4) . ?
B1 C11 1.617(4) . ?
B1 N1 1.641(3) . ?
B1 H1 1.12(3) . ?
B2 C22 1.609(4) . ?
B2 C12 1.614(4) . ?
B2 N2 1.639(3) . ?
B2 H2 1.17(3) . ?
N1 C10 1.311(3) . ?
N1 N2 1.382(3) . ?
N2 C3 1.303(3) . ?
C3 C4 1.414(4) . ?
C3 H3 0.9500 . ?
C4 C5 1.406(4) . ?
C4 C9 1.410(4) . ?
C5 C6 1.372(4) . ?
C5 H5 0.9500 . ?
C6 C7 1.402(5) . ?
C6 H6 0.9500 . ?
C7 C8 1.372(4) . ?
C7 H7 0.9500 . ?
C8 C9 1.407(4) . ?
C8 H8 0.9500 . ?
C9 C10 1.407(4) . ?
C10 H10 0.9500 . ?
C11 C16 1.390(4) . ?
C11 C12 1.415(3) . ?
C12 C13 1.391(4) . ?
C13 C14 1.391(4) . ?
C13 H13 0.9500 . ?
C14 C15 1.383(4) . ?
C14 H14 0.9500 . ?
C15 C16 1.390(4) . ?
C15 H15 0.9500 . ?
C16 H16 0.9500 . ?
C21 C26 1.400(4) . ?
C21 C22 1.420(4) . ?
C22 C23 1.392(4) . ?
C23 C24 1.397(5) . ?
C23 H23 0.9500 . ?
C24 C25 1.373(5) . ?
C24 H24 0.9500 . ?
C25 C26 1.390(5) . ?
C25 H25 0.9500 . ?
C26 H26 0.9500 . ?
B1A C11A 1.607(4) . ?
B1A C21A 1.623(4) . ?
B1A N1A 1.647(3) . ?
B1A H1A 1.19(2) . ?
B2A C22A 1.600(4) . ?
B2A C12A 1.621(3) . ?
B2A N2A 1.643(3) . ?
B2A H2A 1.12(3) . ?
N1A C10A 1.311(3) . ?
N1A N2A 1.372(3) . ?
N2A C3A 1.312(3) . ?
C3A C4A 1.422(3) . ?
C3A H3A 0.9500 . ?
C4A C9A 1.399(4) . ?
C4A C5A 1.410(4) . ?
C5A C6A 1.375(4) . ?
C5A H5A 0.9500 . ?
C6A C7A 1.396(5) . ?
C6A H6A 0.9500 . ?
C7A C8A 1.373(4) . ?
C7A H7A 0.9500 . ?
C8A C9A 1.412(3) . ?
C8A H8A 0.9500 . ?
C9A C10A 1.416(3) . ?
C10A H10A 0.9500 . ?
C11A C16A 1.403(3) . ?
C11A C12A 1.411(3) . ?
C12A C13A 1.391(3) . ?
C13A C14A 1.400(4) . ?
C13A H13A 0.9500 . ?
C14A C15A 1.378(4) . ?
C14A H14A 0.9500 . ?
C15A C16A 1.393(4) . ?
C15A H15A 0.9500 . ?
C16A H16A 0.9500 . ?
C21A C26A 1.388(4) . ?
C21A C22A 1.411(3) . ?
C22A C23A 1.395(4) . ?
C23A C24A 1.379(4) . ?
C23A H23A 0.9500 . ?
C24A C25A 1.386(5) . ?
C24A H24A 0.9500 . ?
C25A C26A 1.396(4) . ?
C25A H25A 0.9500 . ?
C26A H26A 0.9500 . ?
O31 C35' 1.307(12) . ?
O31 C35 1.505(14) . ?
O31 C32 1.684(8) . ?
C32 C33 1.477(8) . ?
C32 H32A 0.9900 . ?
C32 H32B 0.9900 . ?
C33 C34 1.461(9) . ?
C33 H33A 0.9900 . ?
C33 H33B 0.9900 . ?
C34 C35' 1.192(13) . ?
C34 C35 1.192(15) . ?
C34 H34A 0.9900 . ?
C34 H34B 0.9900 . ?
C34 H34C 0.9900 . ?
C34 H34D 0.9900 . ?
C35 H35A 0.9900 . ?
C35 H35B 0.9900 . ?
C35' H35C 0.9900 . ?
C35' H35D 0.9900 . ?
O31A C32A 1.373(5) . ?
O31A C35A 1.428(7) . ?
O31" C35" 1.357(16) . ?
O31" C32A 1.362(9) . ?
C32A C33A 1.444(5) . ?
C32A H32C 0.9900 . ?
C32A H32D 0.9900 . ?
C32A H32E 0.9900 . ?
C32A H32F 0.9900 . ?
C33A C34A 1.475(6) . ?
C33A H33C 0.9900 . ?
C33A H33D 0.9900 . ?
C34A C35" 1.477(16) . ?
C34A C35A 1.529(9) . ?
C34A H34E 0.9900 . ?
C34A H34F 0.9900 . ?
C34A H34G 0.9900 . ?
C34A H34H 0.9900 . ?
C35A H35E 0.9900 . ?
C35A H35F 0.9900 . ?
C35" H35G 0.9900 . ?
C35" H35H 0.9900 . ?

loop_
_geom_torsion_atom_site_label_1
_geom_torsion_atom_site_label_2
_geom_torsion_atom_site_label_3
_geom_torsion_atom_site_label_4
_geom_torsion
_geom_torsion_site_symmetry_1
_geom_torsion_site_symmetry_2
_geom_torsion_site_symmetry_3
_geom_torsion_site_symmetry_4
_geom_torsion_publ_flag
C21 B1 N1 C10 -124.4(3) . . . . ?
C11 B1 N1 C10 123.1(2) . . . . ?
C21 B1 N1 N2 55.8(2) . . . . ?
C11 B1 N1 N2 -56.8(3) . . . . ?
C10 N1 N2 C3 0.7(3) . . . . ?
B1 N1 N2 C3 -179.4(2) . . . . ?
C10 N1 N2 B2 -179.2(2) . . . . ?
B1 N1 N2 B2 0.7(3) . . . . ?
C22 B2 N2 C3 123.6(2) . . . . ?
C12 B2 N2 C3 -123.7(2) . . . . ?
C22 B2 N2 N1 -56.6(2) . . . . ?
C12 B2 N2 N1 56.1(2) . . . . ?
N1 N2 C3 C4 -1.7(4) . . . . ?
B2 N2 C3 C4 178.1(2) . . . . ?
N2 C3 C4 C5 -177.9(2) . . . . ?
N2 C3 C4 C9 1.2(4) . . . . ?
C9 C4 C5 C6 -0.7(4) . . . . ?
C3 C4 C5 C6 178.4(3) . . . . ?
C4 C5 C6 C7 1.3(5) . . . . ?
C5 C6 C7 C8 -0.8(5) . . . . ?
C6 C7 C8 C9 -0.4(5) . . . . ?
C7 C8 C9 C10 -178.9(3) . . . . ?
C7 C8 C9 C4 1.1(4) . . . . ?
C5 C4 C9 C8 -0.5(4) . . . . ?
C3 C4 C9 C8 -179.7(2) . . . . ?
C5 C4 C9 C10 179.4(2) . . . . ?
C3 C4 C9 C10 0.3(3) . . . . ?
N2 N1 C10 C9 0.8(4) . . . . ?
B1 N1 C10 C9 -179.0(2) . . . . ?
C8 C9 C10 N1 178.7(3) . . . . ?
C4 C9 C10 N1 -1.3(4) . . . . ?
C21 B1 C11 C16 127.7(3) . . . . ?
N1 B1 C11 C16 -124.6(3) . . . . ?
C21 B1 C11 C12 -52.6(3) . . . . ?
N1 B1 C11 C12 55.0(3) . . . . ?
C16 C11 C12 C13 0.9(4) . . . . ?
B1 C11 C12 C13 -178.8(2) . . . . ?
C16 C11 C12 B2 -178.6(2) . . . . ?
B1 C11 C12 B2 1.7(3) . . . . ?
C22 B2 C12 C13 -129.1(3) . . . . ?
N2 B2 C12 C13 123.0(3) . . . . ?
C22 B2 C12 C11 50.3(3) . . . . ?
N2 B2 C12 C11 -57.5(3) . . . . ?
C11 C12 C13 C14 -0.8(4) . . . . ?
B2 C12 C13 C14 178.7(3) . . . . ?
C12 C13 C14 C15 0.0(4) . . . . ?
C13 C14 C15 C16 0.7(4) . . . . ?
C12 C11 C16 C15 -0.3(4) . . . . ?
B1 C11 C16 C15 179.4(3) . . . . ?
C14 C15 C16 C11 -0.6(4) . . . . ?
C11 B1 C21 C26 -130.5(3) . . . . ?
N1 B1 C21 C26 121.9(3) . . . . ?
C11 B1 C21 C22 51.1(3) . . . . ?
N1 B1 C21 C22 -56.6(3) . . . . ?
C26 C21 C22 C23 0.8(4) . . . . ?
B1 C21 C22 C23 179.3(2) . . . . ?
C26 C21 C22 B2 -177.5(2) . . . . ?
B1 C21 C22 B2 1.0(3) . . . . ?
C12 B2 C22 C23 129.9(3) . . . . ?
N2 B2 C22 C23 -122.6(3) . . . . ?
C12 B2 C22 C21 -52.0(3) . . . . ?
N2 B2 C22 C21 55.5(3) . . . . ?
C21 C22 C23 C24 0.2(4) . . . . ?
B2 C22 C23 C24 178.3(3) . . . . ?
C22 C23 C24 C25 -1.5(4) . . . . ?
C23 C24 C25 C26 1.8(5) . . . . ?
C24 C25 C26 C21 -0.8(5) . . . . ?
C22 C21 C26 C25 -0.5(4) . . . . ?
B1 C21 C26 C25 -178.9(3) . . . . ?
C11A B1A N1A C10A -124.0(2) . . . . ?
C21A B1A N1A C10A 123.5(2) . . . . ?
C11A B1A N1A N2A 56.8(2) . . . . ?
C21A B1A N1A N2A -55.7(2) . . . . ?
C10A N1A N2A C3A -1.4(3) . . . . ?
B1A N1A N2A C3A 177.8(2) . . . . ?
C10A N1A N2A B2A 179.7(2) . . . . ?
B1A N1A N2A B2A -1.1(3) . . . . ?
C22A B2A N2A C3A -121.0(2) . . . . ?
C12A B2A N2A C3A 126.1(2) . . . . ?
C22A B2A N2A N1A 57.8(2) . . . . ?
C12A B2A N2A N1A -55.0(2) . . . . ?
N1A N2A C3A C4A 1.7(3) . . . . ?
B2A N2A C3A C4A -179.5(2) . . . . ?
N2A C3A C4A C9A -0.4(3) . . . . ?
N2A C3A C4A C5A 178.9(2) . . . . ?
C9A C4A C5A C6A -0.9(4) . . . . ?
C3A C4A C5A C6A 179.9(2) . . . . ?
C4A C5A C6A C7A 0.6(4) . . . . ?
C5A C6A C7A C8A -0.1(4) . . . . ?
C6A C7A C8A C9A -0.2(4) . . . . ?
C5A C4A C9A C8A 0.7(4) . . . . ?
C3A C4A C9A C8A 179.9(2) . . . . ?
C5A C4A C9A C10A 179.5(2) . . . . ?
C3A C4A C9A C10A -1.2(3) . . . . ?
C7A C8A C9A C4A -0.1(4) . . . . ?
C7A C8A C9A C10A -178.9(2) . . . . ?
N2A N1A C10A C9A -0.3(3) . . . . ?
B1A N1A C10A C9A -179.4(2) . . . . ?
C4A C9A C10A N1A 1.5(3) . . . . ?
C8A C9A C10A N1A -179.6(2) . . . . ?
C21A B1A C11A C16A -128.8(2) . . . . ?
N1A B1A C11A C16A 124.3(2) . . . . ?
C21A B1A C11A C12A 51.4(3) . . . . ?
N1A B1A C11A C12A -55.5(2) . . . . ?
C16A C11A C12A C13A -0.6(3) . . . . ?
B1A C11A C12A C13A 179.3(2) . . . . ?
C16A C11A C12A B2A 179.5(2) . . . . ?
B1A C11A C12A B2A -0.6(3) . . . . ?
C22A B2A C12A C13A 129.2(2) . . . . ?
N2A B2A C12A C13A -123.9(2) . . . . ?
C22A B2A C12A C11A -50.9(3) . . . . ?
N2A B2A C12A C11A 56.0(3) . . . . ?
C11A C12A C13A C14A 1.7(4) . . . . ?
B2A C12A C13A C14A -178.4(2) . . . . ?
C12A C13A C14A C15A -1.1(4) . . . . ?
C13A C14A C15A C16A -0.7(4) . . . . ?
C14A C15A C16A C11A 1.9(4) . . . . ?
C12A C11A C16A C15A -1.2(4) . . . . ?
B1A C11A C16A C15A 178.9(2) . . . . ?
C11A B1A C21A C26A 129.7(2) . . . . ?
N1A B1A C21A C26A -122.5(2) . . . . ?
C11A B1A C21A C22A -51.3(3) . . . . ?
N1A B1A C21A C22A 56.5(2) . . . . ?
C26A C21A C22A C23A 1.3(3) . . . . ?
B1A C21A C22A C23A -177.84(19) . . . . ?
C26A C21A C22A B2A 179.0(2) . . . . ?
B1A C21A C22A B2A -0.1(3) . . . . ?
C12A B2A C22A C23A -131.4(2) . . . . ?
N2A B2A C22A C23A 120.8(2) . . . . ?
C12A B2A C22A C21A 51.1(2) . . . . ?
N2A B2A C22A C21A -56.7(2) . . . . ?
C21A C22A C23A C24A -0.8(3) . . . . ?
B2A C22A C23A C24A -178.2(2) . . . . ?
C22A C23A C24A C25A -0.1(4) . . . . ?
C23A C24A C25A C26A 0.4(4) . . . . ?
C22A C21A C26A C25A -0.9(4) . . . . ?
B1A C21A C26A C25A 178.1(2) . . . . ?
C24A C25A C26A C21A 0.1(4) . . . . ?
C35' O31 C32 C33 15.8(8) . . . . ?
C35 O31 C32 C33 -21.7(8) . . . . ?
O31 C32 C33 C34 -0.6(7) . . . . ?
C32 C33 C34 C35' -16.5(13) . . . . ?
C32 C33 C34 C35 30.2(13) . . . . ?
C35' C34 C35 O31 46.0(11) . . . . ?
C33 C34 C35 O31 -46.8(14) . . . . ?
C35' O31 C35 C34 -50.4(13) . . . . ?
C32 O31 C35 C34 43.9(13) . . . . ?
C35 C34 C35' O31 -67.2(15) . . . . ?
C33 C34 C35' O31 33.5(17) . . . . ?
C35 O31 C35' C34 59.1(14) . . . . ?
C32 O31 C35' C34 -33.1(15) . . . . ?
C35" O31" C32A O31A -83.6(11) . . . . ?
C35" O31" C32A C33A 17.5(12) . . . . ?
C35A O31A C32A O31" 78.1(7) . . . . ?
C35A O31A C32A C33A -14.6(6) . . . . ?
O31" C32A C33A C34A -12.5(6) . . . . ?
O31A C32A C33A C34A 30.5(5) . . . . ?
C32A C33A C34A C35" 4.7(10) . . . . ?
C32A C33A C34A C35A -31.7(5) . . . . ?
C32A O31A C35A C34A -6.6(7) . . . . ?
C33A C34A C35A O31A 24.0(6) . . . . ?
C35" C34A C35A O31A -82.7(12) . . . . ?
C32A O31" C35" C34A -13.9(15) . . . . ?
C33A C34A C35" O31" 4.8(14) . . . . ?
C35A C34A C35" O31" 87.4(14) . . . . ?
